data_4509563
loop_
_publ_author_name
'Meng, Jing-Xin'
'Lu, Ying'
'Li, Yang-Guang'
'Fu, Hai'
'Wang, En-Bo'

_publ_section_title
;
 Base-Directed Self-Assembly of Octamolybdate-Based Frameworks Decorated
 by Flexible N-Containing Ligands
;
_journal_issue 9
_journal_name_full 'Crystal Growth &amp; Design'
_journal_page_first 4116
_journal_paper_doi 10.1021/cg900352e
_journal_volume 9
_journal_year 2009
_chemical_formula_sum 'C14 H18 Mo4 N4 O14'
_chemical_formula_weight 850.08
_chemical_name_systematic
; 
 ? 
;
_space_group_IT_number 2
_symmetry_cell_setting triclinic
_symmetry_space_group_name_Hall '-P 1'
_symmetry_space_group_name_H-M 'P -1'
_atom_sites_solution_hydrogens geom
_atom_sites_solution_primary direct
_atom_sites_solution_secondary difmap
_audit_creation_method SHELXL-97
_cell_angle_alpha 85.06(3)
_cell_angle_beta 85.38(3)
_cell_angle_gamma 78.61(3)
_cell_formula_units_Z 2
_cell_length_a 9.6547(19)
_cell_length_b 10.657(2)
_cell_length_c 11.918(2)
_cell_measurement_reflns_used 11142
_cell_measurement_temperature 150(2)
_cell_measurement_theta_max 27.48
_cell_measurement_theta_min 3.18
_cell_volume 1195.1(4)
_computing_cell_refinement 'RAPID AUTO'
_computing_data_collection 'RAPID AUTO'
_computing_data_reduction 'RAPID AUTO'
_computing_structure_refinement 'SHELXL-97 (Sheldrick, 1997)'
_computing_structure_solution 'SHELXS-97 (Sheldrick, 1990)'
_diffrn_ambient_temperature 150(2)
_diffrn_detector_area_resol_mean 0.01
_diffrn_measured_fraction_theta_full 0.966
_diffrn_measured_fraction_theta_max 0.966
_diffrn_measurement_device_type 'Rigaku RAXIS RAPID IP'
_diffrn_measurement_method Oscillation
_diffrn_radiation_monochromator graphite
_diffrn_radiation_source 'Rotation anode'
_diffrn_radiation_type MoK\a
_diffrn_radiation_wavelength 0.71073
_diffrn_reflns_av_R_equivalents 0.0643
_diffrn_reflns_av_sigmaI/netI 0.0939
_diffrn_reflns_limit_h_max 12
_diffrn_reflns_limit_h_min -11
_diffrn_reflns_limit_k_max 12
_diffrn_reflns_limit_k_min -13
_diffrn_reflns_limit_l_max 15
_diffrn_reflns_limit_l_min -15
_diffrn_reflns_number 11142
_diffrn_reflns_theta_full 27.48
_diffrn_reflns_theta_max 27.48
_diffrn_reflns_theta_min 3.18
_exptl_absorpt_coefficient_mu 2.126
_exptl_absorpt_correction_T_max 0.697
_exptl_absorpt_correction_T_min 0.646
_exptl_absorpt_correction_type multi-scan
_exptl_absorpt_process_details 'ABSCOR by T.Higashi    8 March, 1995'
_exptl_crystal_colour yellow
_exptl_crystal_density_diffrn 2.362
_exptl_crystal_density_method 'not measured'
_exptl_crystal_description block
_exptl_crystal_F_000 820
_exptl_crystal_size_max 0.21
_exptl_crystal_size_mid 0.19
_exptl_crystal_size_min 0.17
_refine_diff_density_max 2.208
_refine_diff_density_min -3.049
_refine_diff_density_rms 0.275
_refine_ls_extinction_method none
_refine_ls_goodness_of_fit_ref 1.099
_refine_ls_hydrogen_treatment constr
_refine_ls_matrix_type full
_refine_ls_number_parameters 325
_refine_ls_number_reflns 5300
_refine_ls_number_restraints 0
_refine_ls_restrained_S_all 1.099
_refine_ls_R_factor_all 0.0985
_refine_ls_R_factor_gt 0.0655
_refine_ls_shift/su_max 0.002
_refine_ls_shift/su_mean 0.000
_refine_ls_structure_factor_coef Fsqd
_refine_ls_weighting_details 'calc w=1/[\s^2^(Fo^2^)+(0.0974P)^2^+7.2162P] where P=(Fo^2^+2Fc^2^)/3'
_refine_ls_weighting_scheme calc
_refine_ls_wR_factor_gt 0.1592
_refine_ls_wR_factor_ref 0.2086
_reflns_number_gt 3473
_reflns_number_total 5300
_reflns_threshold_expression >2sigma(I)
_cod_data_source_file cg900352esup1.cif
_cod_data_source_block 141a
_cod_database_code 4509563

loop_
_symmetry_equiv_pos_as_xyz
'x, y, z'
'-x, -y, -z'

loop_
_atom_site_label
_atom_site_type_symbol
_atom_site_fract_x
_atom_site_fract_y
_atom_site_fract_z
_atom_site_U_iso_or_equiv
_atom_site_adp_type
_atom_site_occupancy
_atom_site_symmetry_multiplicity
_atom_site_calc_flag
_atom_site_refinement_flags
Mo1 Mo 0.07656(10) 0.53051(9) 0.22615(7) 0.0292(2) Uani 1 1 d .
Mo2 Mo -0.24174(10) 0.67824(9) 0.16857(8) 0.0308(3) Uani 1 1 d .
Mo3 Mo 0.10596(9) 0.60927(8) -0.04836(7) 0.0266(2) Uani 1 1 d .
Mo4 Mo 0.39839(10) 0.40897(9) 0.03710(8) 0.0305(3) Uani 1 1 d .
O1 O 0.2086(8) 0.4967(7) 0.0960(6) 0.0321(16) Uani 1 1 d .
O2 O 0.1190(9) 0.6682(8) 0.2568(7) 0.0392(19) Uani 1 1 d .
O3 O -0.0420(7) 0.5972(6) 0.0708(5) 0.0225(14) Uani 1 1 d .
O4 O 0.5602(8) 0.4084(8) -0.0501(7) 0.0385(19) Uani 1 1 d .
O5 O 0.2691(8) 0.5084(7) -0.1125(6) 0.0341(17) Uani 1 1 d .
O6 O 0.1537(9) 0.7501(8) -0.0305(7) 0.0359(18) Uani 1 1 d .
O7 O 0.3321(8) 0.2807(7) -0.0199(6) 0.0333(17) Uani 1 1 d .
O8 O 0.0006(8) 0.6439(7) -0.1642(6) 0.0286(15) Uani 1 1 d .
O9 O -0.1219(9) 0.5723(8) 0.2763(6) 0.0371(18) Uani 1 1 d .
O10 O -0.3936(9) 0.6892(8) 0.2527(7) 0.042(2) Uani 1 1 d .
O11 O -0.1928(9) 0.8219(8) 0.1702(8) 0.042(2) Uani 1 1 d .
O12 O 0.4498(9) 0.3356(8) 0.1637(7) 0.0372(18) Uani 1 1 d .
O13 O 0.1477(9) 0.4205(8) 0.3297(7) 0.0400(19) Uani 1 1 d .
C1 C -0.6124(14) 0.6136(13) 0.6301(11) 0.046(3) Uani 1 1 d .
H1A H -0.5794 0.6039 0.7021 0.055 Uiso 1 1 calc R
N1 N -0.7270(12) 0.5782(10) 0.6005(9) 0.044(3) Uani 1 1 d .
C2 C -0.7455(15) 0.6120(13) 0.4880(11) 0.048(3) Uani 1 1 d .
H2A H -0.8193 0.6003 0.4469 0.057 Uiso 1 1 calc R
C3 C -0.6316(16) 0.6669(13) 0.4492(11) 0.049(3) Uani 1 1 d .
H3A H -0.6123 0.6988 0.3757 0.059 Uiso 1 1 calc R
N2 N -0.5533(11) 0.6655(10) 0.5382(8) 0.039(2) Uani 1 1 d .
C4 C -0.4245(14) 0.7238(14) 0.5370(14) 0.053(3) Uani 1 1 d .
H4A H -0.3556 0.6894 0.4782 0.064 Uiso 1 1 calc R
H4B H -0.3818 0.7034 0.6088 0.064 Uiso 1 1 calc R
C5 C -0.4672(14) 0.8676(12) 0.5154(11) 0.043(3) Uani 1 1 d .
C6 C -0.5653(18) 0.9376(15) 0.5868(14) 0.068(5) Uani 1 1 d .
H6A H -0.6082 0.8957 0.6476 0.081 Uiso 1 1 calc R
C7 C -0.3990(15) 0.9320(13) 0.4302(12) 0.049(3) Uani 1 1 d .
H7A H -0.3280 0.8865 0.3838 0.059 Uiso 1 1 calc R
C8 C 0.2562(16) 1.1099(14) 0.2041(13) 0.057(4) Uani 1 1 d .
H8A H 0.2283 1.1949 0.2215 0.068 Uiso 1 1 calc R
N3 N 0.3860(11) 1.0564(11) 0.1665(11) 0.050(3) Uani 1 1 d .
C9 C 0.3820(17) 0.9339(15) 0.1486(14) 0.064(4) Uani 1 1 d .
H9A H 0.4581 0.8734 0.1222 0.076 Uiso 1 1 calc R
C10 C 0.2519(19) 0.9143(16) 0.1749(14) 0.065(4) Uani 1 1 d .
H10A H 0.2201 0.8385 0.1685 0.078 Uiso 1 1 calc R
N4 N 0.1725(11) 1.0246(10) 0.2131(9) 0.042(2) Uani 1 1 d .
C11 C 0.0249(16) 1.0457(16) 0.2553(12) 0.056(4) Uani 1 1 d .
H11A H -0.0232 0.9882 0.2213 0.068 Uiso 1 1 calc R
H11B H -0.0202 1.1330 0.2334 0.068 Uiso 1 1 calc R
C12 C 0.0098(13) 1.0233(13) 0.3825(12) 0.049(3) Uani 1 1 d .
C13 C 0.0214(17) 1.1157(14) 0.4527(14) 0.059(4) Uani 1 1 d .
H13A H 0.0371 1.1951 0.4216 0.071 Uiso 1 1 calc R
C14 C -0.0106(16) 0.9064(14) 0.4331(13) 0.055(4) Uani 1 1 d .
H14A H -0.0171 0.8410 0.3880 0.066 Uiso 1 1 calc R
OW1 O 0.6652(11) 1.0842(10) 0.1325(10) 0.069(3) Uani 1 1 d .

loop_
_atom_site_aniso_label
_atom_site_aniso_U_11
_atom_site_aniso_U_22
_atom_site_aniso_U_33
_atom_site_aniso_U_23
_atom_site_aniso_U_13
_atom_site_aniso_U_12
Mo1 0.0244(5) 0.0411(5) 0.0202(4) -0.0037(3) 0.0050(3) -0.0041(4)
Mo2 0.0269(5) 0.0384(5) 0.0251(5) -0.0071(3) 0.0076(4) -0.0026(4)
Mo3 0.0213(5) 0.0344(5) 0.0222(4) -0.0024(3) 0.0072(3) -0.0041(3)
Mo4 0.0217(5) 0.0405(5) 0.0275(5) -0.0032(4) 0.0053(4) -0.0041(4)
O1 0.024(4) 0.044(4) 0.025(4) -0.005(3) 0.006(3) -0.002(3)
O2 0.039(5) 0.048(5) 0.035(4) -0.005(3) 0.003(4) -0.020(4)
O3 0.022(3) 0.031(4) 0.021(3) -0.011(2) -0.001(3) -0.018(3)
O4 0.029(4) 0.041(4) 0.040(5) -0.003(3) 0.017(4) -0.002(3)
O5 0.035(4) 0.044(4) 0.017(4) 0.000(3) 0.008(3) 0.001(3)
O6 0.036(5) 0.041(4) 0.032(4) -0.001(3) 0.007(3) -0.014(3)
O7 0.026(4) 0.043(4) 0.029(4) -0.003(3) 0.003(3) -0.004(3)
O8 0.023(4) 0.038(4) 0.028(4) -0.010(3) -0.002(3) -0.011(3)
O9 0.040(5) 0.046(5) 0.022(4) -0.001(3) 0.009(3) -0.005(4)
O10 0.031(5) 0.057(5) 0.034(5) -0.004(4) 0.014(4) -0.002(4)
O11 0.041(5) 0.037(4) 0.051(5) -0.008(4) -0.001(4) -0.014(4)
O12 0.033(4) 0.041(4) 0.038(4) -0.005(3) 0.001(3) -0.007(3)
O13 0.039(5) 0.050(5) 0.034(4) -0.005(3) -0.001(4) -0.014(4)
C1 0.045(8) 0.065(8) 0.030(6) 0.006(5) -0.004(5) -0.018(6)
N1 0.052(7) 0.050(6) 0.033(6) 0.000(4) 0.005(5) -0.021(5)
C2 0.046(8) 0.062(8) 0.040(7) -0.013(6) -0.005(6) -0.019(6)
C3 0.064(9) 0.059(8) 0.028(6) 0.003(5) 0.003(6) -0.025(7)
N2 0.037(6) 0.047(6) 0.037(5) -0.007(4) -0.004(4) -0.017(5)
C4 0.031(7) 0.060(9) 0.067(10) -0.008(7) 0.011(6) -0.010(6)
C5 0.049(8) 0.036(6) 0.043(7) -0.004(5) 0.006(6) -0.013(5)
C6 0.076(12) 0.064(10) 0.061(10) -0.011(7) 0.042(9) -0.024(8)
C7 0.048(8) 0.044(7) 0.060(9) -0.012(6) 0.018(6) -0.023(6)
C8 0.056(9) 0.051(8) 0.058(9) 0.002(6) 0.017(7) -0.007(7)
N3 0.030(6) 0.050(7) 0.065(8) 0.009(5) -0.001(5) -0.003(5)
C9 0.051(9) 0.064(10) 0.063(10) 0.005(7) 0.016(8) 0.006(7)
C10 0.078(12) 0.061(10) 0.064(10) -0.021(7) 0.015(9) -0.031(9)
N4 0.040(6) 0.039(6) 0.043(6) 0.008(4) 0.008(5) -0.007(4)
C11 0.044(8) 0.077(10) 0.047(8) 0.002(7) 0.011(6) -0.017(7)
C12 0.026(6) 0.057(8) 0.057(9) 0.003(6) 0.016(6) 0.000(6)
C13 0.054(9) 0.045(8) 0.071(10) 0.000(7) 0.015(8) -0.003(6)
C14 0.059(9) 0.049(8) 0.058(9) -0.013(6) 0.020(7) -0.019(7)
OW1 0.045(6) 0.064(7) 0.090(9) 0.008(6) 0.025(6) -0.012(5)

loop_
_atom_type_symbol
_atom_type_description
_atom_type_scat_dispersion_real
_atom_type_scat_dispersion_imag
_atom_type_scat_source
C C 0.0033 0.0016 'International Tables Vol C Tables 4.2.6.8 and 6.1.1.4'
H H 0.0000 0.0000 'International Tables Vol C Tables 4.2.6.8 and 6.1.1.4'
N N 0.0061 0.0033 'International Tables Vol C Tables 4.2.6.8 and 6.1.1.4'
O O 0.0106 0.0060 'International Tables Vol C Tables 4.2.6.8 and 6.1.1.4'
Mo Mo -1.6832 0.6857 'International Tables Vol C Tables 4.2.6.8 and 6.1.1.4'

loop_
_geom_angle_atom_site_label_1
_geom_angle_atom_site_label_2
_geom_angle_atom_site_label_3
_geom_angle
_geom_angle_site_symmetry_1
_geom_angle_site_symmetry_3
O2 Mo1 O13 104.2(4) . .
O2 Mo1 O9 96.7(4) . .
O13 Mo1 O9 103.4(4) . .
O2 Mo1 O1 98.0(4) . .
O13 Mo1 O1 104.0(4) . .
O9 Mo1 O1 144.6(3) . .
O2 Mo1 O3 100.5(3) . .
O13 Mo1 O3 155.4(3) . .
O9 Mo1 O3 73.6(3) . .
O1 Mo1 O3 72.2(3) . .
O2 Mo1 O8 172.1(3) . 2_565
O13 Mo1 O8 83.7(3) . 2_565
O9 Mo1 O8 80.4(3) . 2_565
O1 Mo1 O8 80.6(3) . 2_565
O3 Mo1 O8 71.7(2) . 2_565
O11 Mo2 O10 105.3(4) . .
O11 Mo2 O9 102.3(4) . .
O10 Mo2 O9 95.8(4) . .
O11 Mo2 O7 95.1(4) . 2_565
O10 Mo2 O7 97.3(4) . 2_565
O9 Mo2 O7 154.7(3) . 2_565
O11 Mo2 O5 161.6(4) . 2_565
O10 Mo2 O5 91.0(4) . 2_565
O9 Mo2 O5 84.1(3) . 2_565
O7 Mo2 O5 74.1(3) 2_565 2_565
O11 Mo2 O3 91.9(3) . .
O10 Mo2 O3 161.6(3) . .
O9 Mo2 O3 74.0(3) . .
O7 Mo2 O3 87.3(3) 2_565 .
O5 Mo2 O3 73.1(2) 2_565 .
O6 Mo3 O8 104.0(4) . .
O6 Mo3 O5 104.7(4) . .
O8 Mo3 O5 101.0(3) . .
O6 Mo3 O3 103.6(3) . .
O8 Mo3 O3 99.0(3) . .
O5 Mo3 O3 140.0(3) . .
O6 Mo3 O1 97.9(3) . .
O8 Mo3 O1 157.9(3) . .
O5 Mo3 O1 75.5(3) . .
O3 Mo3 O1 73.1(3) . .
O6 Mo3 O3 178.4(3) . 2_565
O8 Mo3 O3 77.5(3) . 2_565
O5 Mo3 O3 74.5(3) . 2_565
O3 Mo3 O3 76.4(3) . 2_565
O1 Mo3 O3 80.6(3) . 2_565
O12 Mo4 O4 105.3(4) . .
O12 Mo4 O7 100.2(4) . .
O4 Mo4 O7 100.8(4) . .
O12 Mo4 O1 95.6(4) . .
O4 Mo4 O1 151.4(3) . .
O7 Mo4 O1 94.4(3) . .
O12 Mo4 O4 100.8(4) . 2_665
O4 Mo4 O4 76.7(4) . 2_665
O7 Mo4 O4 158.8(3) . 2_665
O1 Mo4 O4 80.3(3) . 2_665
O12 Mo4 O5 164.8(3) . .
O4 Mo4 O5 89.9(3) . .
O7 Mo4 O5 75.3(3) . .
O1 Mo4 O5 70.7(3) . .
O4 Mo4 O5 83.7(3) 2_665 .
O12 Mo4 Mo4 106.5(3) . 2_665
O4 Mo4 Mo4 41.6(3) . 2_665
O7 Mo4 Mo4 138.3(2) . 2_665
O1 Mo4 Mo4 113.8(2) . 2_665
O4 Mo4 Mo4 35.1(2) 2_665 2_665
O5 Mo4 Mo4 85.6(2) . 2_665
Mo1 O1 Mo4 147.2(4) . .
Mo1 O1 Mo3 106.2(3) . .
Mo4 O1 Mo3 106.5(3) . .
Mo3 O3 Mo2 152.2(4) . .
Mo3 O3 Mo1 104.2(3) . .
Mo2 O3 Mo1 93.6(2) . .
Mo3 O3 Mo3 103.6(3) . 2_565
Mo2 O3 Mo3 95.7(2) . 2_565
Mo1 O3 Mo3 95.2(3) . 2_565
Mo4 O4 Mo4 103.3(4) . 2_665
Mo3 O5 Mo2 115.6(4) . 2_565
Mo3 O5 Mo4 106.1(3) . .
Mo2 O5 Mo4 92.2(3) 2_565 .
Mo4 O7 Mo2 117.0(4) . 2_565
Mo3 O8 Mo1 115.4(4) . 2_565
Mo2 O9 Mo1 114.9(4) . .
N1 C1 N2 107.2(11) . .
N1 C1 H1A 126.4 . .
N2 C1 H1A 126.4 . .
C1 N1 C2 110.2(10) . .
C3 C2 N1 105.3(11) . .
C3 C2 H2A 127.4 . .
N1 C2 H2A 127.4 . .
N2 C3 C2 106.8(11) . .
N2 C3 H3A 126.6 . .
C2 C3 H3A 126.6 . .
C1 N2 C3 110.4(10) . .
C1 N2 C4 124.0(11) . .
C3 N2 C4 125.4(11) . .
N2 C4 C5 108.8(11) . .
N2 C4 H4A 109.9 . .
C5 C4 H4A 109.9 . .
N2 C4 H4B 109.9 . .
C5 C4 H4B 109.9 . .
H4A C4 H4B 108.3 . .
C6 C5 C7 118.5(12) . .
C6 C5 C4 120.6(12) . .
C7 C5 C4 120.6(13) . .
C7 C6 C5 120.9(13) 2_476 .
C7 C6 H6A 119.6 2_476 .
C5 C6 H6A 119.6 . .
C6 C7 C5 120.5(13) 2_476 .
C6 C7 H7A 119.8 2_476 .
C5 C7 H7A 119.8 . .
N4 C8 N3 110.2(13) . .
N4 C8 H8A 124.9 . .
N3 C8 H8A 124.9 . .
C8 N3 C9 106.6(12) . .
C10 C9 N3 108.6(14) . .
C10 C9 H9A 125.7 . .
N3 C9 H9A 125.7 . .
C9 C10 N4 108.0(14) . .
C9 C10 H10A 126.0 . .
N4 C10 H10A 126.0 . .
C8 N4 C10 106.5(12) . .
C8 N4 C11 126.3(12) . .
C10 N4 C11 127.2(12) . .
N4 C11 C12 111.8(12) . .
N4 C11 H11A 109.3 . .
C12 C11 H11A 109.3 . .
N4 C11 H11B 109.3 . .
C12 C11 H11B 109.3 . .
H11A C11 H11B 107.9 . .
C13 C12 C14 116.9(14) . .
C13 C12 C11 122.0(13) . .
C14 C12 C11 121.1(14) . .
C14 C13 C12 121.5(13) 2_576 .
C14 C13 H13A 119.3 2_576 .
C12 C13 H13A 119.3 . .
C13 C14 C12 121.6(14) 2_576 .
C13 C14 H14A 119.2 2_576 .
C12 C14 H14A 119.2 . .

loop_
_geom_bond_atom_site_label_1
_geom_bond_atom_site_label_2
_geom_bond_distance
_geom_bond_site_symmetry_2
Mo1 O2 1.676(8) .
Mo1 O13 1.714(8) .
Mo1 O9 1.937(8) .
Mo1 O1 1.938(7) .
Mo1 O3 2.244(7) .
Mo1 O8 2.330(7) 2_565
Mo2 O11 1.691(8) .
Mo2 O10 1.698(8) .
Mo2 O9 1.933(8) .
Mo2 O7 2.014(8) 2_565
Mo2 O5 2.221(8) 2_565
Mo2 O3 2.231(7) .
Mo3 O6 1.689(8) .
Mo3 O8 1.751(7) .
Mo3 O5 1.871(8) .
Mo3 O3 1.946(7) .
Mo3 O1 2.198(8) .
Mo3 O3 2.441(6) 2_565
Mo4 O12 1.703(8) .
Mo4 O4 1.804(8) .
Mo4 O7 1.820(8) .
Mo4 O1 1.989(8) .
Mo4 O4 2.083(8) 2_665
Mo4 O5 2.317(7) .
Mo4 Mo4 3.053(2) 2_665
O3 Mo3 2.441(6) 2_565
O4 Mo4 2.083(8) 2_665
O5 Mo2 2.221(8) 2_565
O7 Mo2 2.014(8) 2_565
O8 Mo1 2.330(7) 2_565
C1 N1 1.320(16) .
C1 N2 1.323(15) .
C1 H1A 0.9300 .
N1 C2 1.375(16) .
C2 C3 1.374(18) .
C2 H2A 0.9300 .
C3 N2 1.349(16) .
C3 H3A 0.9300 .
N2 C4 1.494(15) .
C4 C5 1.511(18) .
C4 H4A 0.9700 .
C4 H4B 0.9700 .
C5 C6 1.370(19) .
C5 C7 1.373(17) .
C6 C7 1.37(2) 2_476
C6 H6A 0.9300 .
C7 C6 1.37(2) 2_476
C7 H7A 0.9300 .
C8 N4 1.322(17) .
C8 N3 1.329(18) .
C8 H8A 0.9300 .
N3 C9 1.35(2) .
C9 C10 1.32(2) .
C9 H9A 0.9300 .
C10 N4 1.362(19) .
C10 H10A 0.9300 .
N4 C11 1.453(17) .
C11 C12 1.513(19) .
C11 H11A 0.9700 .
C11 H11B 0.9700 .
C12 C13 1.37(2) .
C12 C14 1.380(18) .
C13 C14 1.36(2) 2_576
C13 H13A 0.9300 .
C14 C13 1.36(2) 2_576
C14 H14A 0.9300 .
